data_2020374
loop_
_publ_author_name
'Behm, H.'

_publ_section_title
;
 Structure determination on a twinned crystal of cesium pentaborate
 tetrahydrate, Cs (B5 O6 (O H)4) (H2 O)2
;
_journal_name_full 'Acta Crystallographica C (39,1983-)'
_journal_page_first 1114
_journal_page_last 1116
_journal_volume 40
_journal_year 1984
_chemical_formula_sum 'B5 Cs H8 O12'
_chemical_name_systematic 'Cs (B5 O6 (O H)4) (H2 O)2'
_space_group_IT_number 14
_symmetry_space_group_name_Hall '-P 2ybc'
_symmetry_space_group_name_H-M 'P 1 21/c 1'
_cell_angle_alpha 90
_cell_angle_beta 94.61
_cell_angle_gamma 90
_cell_formula_units_Z 4
_cell_length_a 11.584
_cell_length_b 7.174
_cell_length_c 13.959
_cell_volume 1156.290
_citation_journal_id_ASTM ACSCEE
_cod_data_source_file Behm_ACSCEE_1984_1338.cif
_cod_data_source_block H8B5Cs1O12
_cod_original_cell_volume 1156.29
_cod_original_formula_sum 'H8 B5 Cs1 O12'
_cod_database_code 2020374

loop_
_symmetry_equiv_pos_as_xyz
x,y,z
-x,y+1/2,-z+1/2
-x,-y,-z
x,-y-1/2,z-1/2

loop_
_atom_site_label
_atom_site_type_symbol
_atom_site_fract_x
_atom_site_fract_y
_atom_site_fract_z
_atom_site_occupancy
_atom_site_U_iso_or_equiv
O2 O-2 0.6904 0.5192 0.3673 1 0.0
O3 O-2 0.8313 0.3037 0.437 1 0.0
O6 O-2 0.9987 0.3539 0.3509 1 0.0
H1 H+1 0.528 -0.035 0.346 1 0.0
H5 H+1 0.22 0.29 0.167 1 0.0
B2 B+3 0.5544 0.197 0.3508 1 0.0
H3 H+1 1.006 0.26 0.555 1 0.0
O4 O-2 0.8135 0.3584 0.2647 1 0.0
O9 O-2 1.023 0.276 0.5126 1 0.0
O12 O-2 0.704 0.191 0.0961 1 0.0
B4 B+3 0.9499 0.313 0.4359 1 0.0
H7 H+1 0.747 0.173 0.056 1 0.0
Cs1 Cs+1 0.2551 0.2102 0.4222 1 0.0
O5 O-2 0.5056 0.3728 0.3655 1 0.0
B3 B+3 0.574 0.529 0.3732 1 0.0
O7 O-2 0.4804 0.055 0.3468 1 0.0
H8 H+1 0.731 0.25 0.151 1 0.0
H6 H+1 0.27 0.5 0.2 1 0.0
B5 B+3 0.9308 0.369 0.2661 1 0.0
O11 O-2 0.2145 0.3543 0.2026 1 0.0
O10 O-2 0.9819 0.3896 0.1827 1 0.0
O8 O-2 0.5263 0.697 0.3918 1 0.0
H4 H+1 1.061 0.406 0.192 1 0.0
O1 O-2 0.6694 0.1844 0.3395 1 0.0
H2 H+1 0.44 0.7 0.395 1 0.0
B1 B+3 0.7495 0.342 0.3518 1 0.0
